data_4118271
loop_
_publ_author_name
'HongYing Zang'
'Haralampos N. Miras'
'Jun Yan'
'De-Liang Long'
'Leroy Cronin'

_publ_section_title
;
 Assembly and Autochirogenesis of a Chiral Inorganic Polythioanion
 M\"obius Strip via Symmetry Breaking
;
_journal_name_full 'Journal of the American Chemical Society'
_journal_page_first 11376
_journal_page_last 11379
_journal_paper_doi 10.1021/ja304371j
_journal_volume 134
_journal_year 2012
_chemical_formula_sum 'C8 H40 K8 Mo16 O60 S12'
_chemical_formula_weight 3328.96
_chemical_name_systematic
;
 ?
;
_space_group_IT_number 14
_symmetry_cell_setting monoclinic
_symmetry_space_group_name_Hall '-P 2yn'
_symmetry_space_group_name_H-M 'P 1 21/n 1'
_atom_sites_solution_hydrogens none
_atom_sites_solution_primary direct
_atom_sites_solution_secondary difmap
_audit_creation_method SHELXL-97
_cell_angle_alpha 90.00
_cell_angle_beta 107.579(2)
_cell_angle_gamma 90.00
_cell_formula_units_Z 2
_cell_length_a 21.6956(11)
_cell_length_b 9.2510(5)
_cell_length_c 22.0442(12)
_cell_measurement_reflns_used 6636
_cell_measurement_temperature 150(2)
_cell_measurement_theta_max 28.81
_cell_measurement_theta_min 2.41
_cell_volume 4217.8(4)
_computing_cell_refinement 'Bruker Apex 2'
_computing_data_collection 'Bruker Apex 2'
_computing_data_reduction 'Bruker Apex 2'
_computing_structure_refinement 'SHELXL-97 (Sheldrick, 2008)'
_computing_structure_solution 'SHELXS-97 (sheldrick, 2008)'
_diffrn_ambient_temperature 150(2)
_diffrn_measured_fraction_theta_full 0.997
_diffrn_measured_fraction_theta_max 0.997
_diffrn_measurement_device_type 'Bruker Apex II Quasar'
_diffrn_measurement_method '\w & \p scans'
_diffrn_radiation_monochromator graphite
_diffrn_radiation_source 'fine-focus sealed tube'
_diffrn_radiation_type MoK\a
_diffrn_radiation_wavelength 0.71073
_diffrn_reflns_av_R_equivalents 0.0488
_diffrn_reflns_av_sigmaI/netI 0.0525
_diffrn_reflns_limit_h_max 26
_diffrn_reflns_limit_h_min -26
_diffrn_reflns_limit_k_max 9
_diffrn_reflns_limit_k_min -11
_diffrn_reflns_limit_l_max 27
_diffrn_reflns_limit_l_min -27
_diffrn_reflns_number 29595
_diffrn_reflns_theta_full 26.00
_diffrn_reflns_theta_max 26.00
_diffrn_reflns_theta_min 1.58
_diffrn_standards_decay_% none
_exptl_absorpt_coefficient_mu 3.075
_exptl_absorpt_correction_T_max 0.9134
_exptl_absorpt_correction_T_min 0.7693
_exptl_absorpt_correction_type empirical
_exptl_absorpt_process_details SADABS
_exptl_crystal_colour orange
_exptl_crystal_density_diffrn 2.621
_exptl_crystal_density_meas ?
_exptl_crystal_description block
_exptl_crystal_F_000 3168
_exptl_crystal_size_max 0.09
_exptl_crystal_size_mid 0.05
_exptl_crystal_size_min 0.03
_refine_diff_density_max 3.445
_refine_diff_density_min -1.602
_refine_diff_density_rms 0.268
_refine_ls_extinction_coef 0.00047(6)
_refine_ls_extinction_expression Fc^*^=kFc[1+0.001xFc^2^\l^3^/sin(2\q)]^-1/4^
_refine_ls_extinction_method SHELXL
_refine_ls_goodness_of_fit_ref 1.102
_refine_ls_hydrogen_treatment none
_refine_ls_matrix_type full
_refine_ls_number_parameters 502
_refine_ls_number_reflns 8270
_refine_ls_number_restraints 0
_refine_ls_restrained_S_all 1.102
_refine_ls_R_factor_all 0.0755
_refine_ls_R_factor_gt 0.0572
_refine_ls_shift/su_max 0.000
_refine_ls_shift/su_mean 0.000
_refine_ls_structure_factor_coef Fsqd
_refine_ls_weighting_details 'calc w=1/[\s^2^(Fo^2^)+(0.0498P)^2^+101.4581P] where P=(Fo^2^+2Fc^2^)/3'
_refine_ls_weighting_scheme calc
_refine_ls_wR_factor_gt 0.1356
_refine_ls_wR_factor_ref 0.1458
_reflns_number_gt 6618
_reflns_number_total 8270
_reflns_threshold_expression >2\s(I)
_cod_data_source_file ja304371j_si_002.cif
_cod_data_source_block hz2311
_cod_depositor_comments
;
The following automatic conversions were performed:

'_exptl_crystal_density_meas' value 'none' was changed to '?' - the
value is perceived as not measured.

Automatic conversion script
Id: cif_fix_values 3008 2015-01-20 13:52:24Z robertas 
;
_cod_database_code 4118271

loop_
_symmetry_equiv_pos_as_xyz
'x, y, z'
'-x+1/2, y+1/2, -z+1/2'
'-x, -y, -z'
'x-1/2, -y-1/2, z-1/2'

loop_
_atom_site_label
_atom_site_type_symbol
_atom_site_fract_x
_atom_site_fract_y
_atom_site_fract_z
_atom_site_U_iso_or_equiv
_atom_site_adp_type
_atom_site_occupancy
_atom_site_symmetry_multiplicity
_atom_site_calc_flag
_atom_site_refinement_flags
Mo1 Mo 0.02019(4) 0.18440(9) 0.23227(4) 0.0113(2) Uani 1 1 d .
Mo2 Mo -0.09706(4) 0.29013(10) 0.24838(4) 0.0122(2) Uani 1 1 d .
Mo3 Mo -0.25355(4) 0.28944(11) 0.17978(4) 0.0176(2) Uani 1 1 d .
Mo4 Mo -0.33876(4) 0.16719(12) 0.06669(4) 0.0208(2) Uani 1 1 d .
Mo5 Mo -0.33195(4) -0.03344(11) -0.05308(4) 0.0161(2) Uani 1 1 d .
Mo6 Mo -0.24157(4) -0.17428(10) -0.10376(4) 0.0139(2) Uani 1 1 d .
Mo7 Mo -0.10737(4) -0.31822(10) -0.11447(4) 0.0122(2) Uani 1 1 d .
Mo8 Mo 0.13895(4) 0.01340(9) 0.19977(4) 0.0117(2) Uani 1 1 d .
S1 S -0.05359(12) 0.0589(3) 0.27015(12) 0.0153(5) Uani 1 1 d .
S2 S -0.03934(12) 0.3860(3) 0.18438(12) 0.0147(5) Uani 1 1 d .
S3 S -0.29418(13) 0.0563(3) 0.16392(12) 0.0219(6) Uani 1 1 d .
S4 S -0.27890(14) 0.3791(3) 0.07672(12) 0.0249(6) Uani 1 1 d .
S5 S -0.27904(12) -0.2526(3) -0.02147(12) 0.0178(5) Uani 1 1 d .
S6 S -0.27038(12) 0.0679(3) -0.11179(12) 0.0180(6) Uani 1 1 d .
O1 O 0.0604(3) -0.0468(9) 0.0943(3) 0.0212(16) Uani 1 1 d .
O2 O 0.1619(4) -0.1606(8) 0.1903(3) 0.0204(16) Uani 1 1 d .
O3 O 0.1659(3) 0.1229(7) 0.1370(3) 0.0119(14) Uani 1 1 d .
O4 O 0.1982(3) 0.0727(8) 0.2667(3) 0.0157(15) Uani 1 1 d .
O5 O 0.0666(3) -0.0125(8) 0.2297(3) 0.0162(15) Uani 1 1 d .
O6 O 0.0703(3) 0.2547(8) 0.2998(3) 0.0184(16) Uani 1 1 d .
O7 O -0.0675(3) 0.3798(9) 0.3180(3) 0.0213(17) Uani 1 1 d .
O8 O -0.1749(3) 0.4301(8) 0.2073(3) 0.0177(16) Uani 1 1 d .
O9 O -0.1843(3) 0.2076(9) 0.2636(3) 0.0179(16) Uani 1 1 d .
O10 O -0.3055(4) 0.3771(10) 0.2109(4) 0.031(2) Uani 1 1 d .
O11 O -0.4115(4) 0.2234(12) 0.0709(4) 0.042(3) Uani 1 1 d .
O12 O -0.3593(3) 0.1766(9) -0.0334(3) 0.0249(19) Uani 1 1 d .
O13 O -0.3662(3) -0.0396(9) 0.0270(3) 0.0223(17) Uani 1 1 d .
O14 O -0.4006(3) -0.0815(9) -0.1099(3) 0.0233(18) Uani 1 1 d .
O15 O -0.2971(3) -0.2398(8) -0.1689(3) 0.0194(16) Uani 1 1 d .
O16 O -0.1770(3) -0.3450(8) -0.0818(3) 0.0141(15) Uani 1 1 d .
O17 O -0.0818(3) -0.2134(7) -0.1782(3) 0.0116(14) Uani 1 1 d .
O18 O -0.0925(3) -0.4944(8) -0.1316(3) 0.0180(16) Uani 1 1 d .
O19 O -0.0448(3) -0.2754(8) -0.0481(3) 0.0200(16) Uani 1 1 d .
O20 O -0.2563(3) 0.0594(8) 0.0339(3) 0.0167(15) Uani 1 1 d .
O21 O -0.1625(3) 0.1899(8) 0.1590(3) 0.0143(15) Uani 1 1 d .
O22 O -0.0378(3) 0.0691(8) 0.1247(3) 0.0183(16) Uani 1 1 d .
O23 O -0.1356(4) -0.0716(8) -0.0072(3) 0.0219(17) Uani 1 1 d .
O24 O 0.1955(3) -0.6253(9) 0.2218(3) 0.0221(17) Uani 1 1 d .
O25 O -0.447(3) 0.624(7) 0.042(3) 0.054(16) Uiso 0.20 1 d P
O25' O -0.4269(14) 0.574(3) 0.0534(13) 0.021(6) Uiso 0.30 1 d P
O26 O -0.4003(5) 0.5869(12) -0.1444(5) 0.011(2) Uiso 0.60 1 d P
O27 O -0.0851(5) -0.2974(13) 0.2770(5) 0.039(3) Uiso 0.80 1 d P
O28 O -0.5201(5) 0.7096(15) 0.0857(5) 0.041(3) Uani 0.80 1 d P
O29 O 0.1264(4) -0.5895(10) -0.0481(4) 0.0148(18) Uani 0.80 1 d P
O30 O -0.5077(5) 0.3605(11) 0.0949(5) 0.020(2) Uiso 0.75 1 d P
O30' O -0.496(2) 0.186(5) 0.122(2) 0.019(10) Uiso 0.15 1 d P
O31 O -0.3082(5) 0.4020(10) -0.0775(5) 0.026(2) Uani 0.80 1 d P
O32 O -0.1841(5) 0.6847(10) 0.1402(4) 0.024(2) Uani 0.80 1 d P
C1 C -0.1959(5) 0.0579(11) 0.0569(4) 0.013(2) Uani 1 1 d .
C2 C -0.1532(5) 0.1172(11) 0.1139(4) 0.012(2) Uani 1 1 d .
C3 C -0.0967(5) 0.0630(11) 0.0991(4) 0.013(2) Uani 1 1 d .
C4 C -0.1418(5) -0.0011(12) 0.0390(5) 0.018(2) Uani 1 1 d .
K1' K 0.0950(4) -0.3281(12) -0.0006(4) 0.022(2) Uani 0.25 1 d P
K1 K 0.00245(13) -0.6853(3) -0.08192(12) 0.0110(6) Uani 0.75 1 d P
K2 K -0.19682(13) 0.3598(3) -0.11082(13) 0.0102(5) Uani 0.75 1 d P
K2' K 0.0062(4) -0.2696(9) 0.2074(4) 0.0135(17) Uani 0.25 1 d P
K3' K -0.3223(4) -0.2660(10) 0.1072(4) 0.0271(18) Uiso 0.30 1 d P
K3 K 0.10684(11) -0.4565(3) 0.26151(11) 0.0160(5) Uani 0.90 1 d P
K4' K -0.494(2) 0.174(5) -0.064(2) 0.065(11) Uiso 0.10 1 d P
K4 K -0.4988(3) 0.0413(12) -0.0461(4) 0.110(3) Uani 0.70 1 d P

loop_
_atom_site_aniso_label
_atom_site_aniso_U_11
_atom_site_aniso_U_22
_atom_site_aniso_U_33
_atom_site_aniso_U_23
_atom_site_aniso_U_13
_atom_site_aniso_U_12
Mo1 0.0103(4) 0.0138(4) 0.0106(4) 0.0000(3) 0.0042(3) 0.0011(3)
Mo2 0.0114(4) 0.0165(5) 0.0091(4) -0.0016(3) 0.0037(3) 0.0022(3)
Mo3 0.0121(4) 0.0309(6) 0.0091(4) -0.0052(4) 0.0022(3) 0.0065(4)
Mo4 0.0121(4) 0.0381(6) 0.0104(4) -0.0065(4) 0.0009(3) 0.0084(4)
Mo5 0.0108(4) 0.0283(5) 0.0081(4) -0.0034(4) 0.0011(3) 0.0041(4)
Mo6 0.0122(4) 0.0204(5) 0.0103(4) 0.0004(3) 0.0053(3) 0.0037(4)
Mo7 0.0128(4) 0.0157(5) 0.0092(4) 0.0008(3) 0.0051(3) 0.0026(3)
Mo8 0.0098(4) 0.0142(5) 0.0111(4) 0.0004(3) 0.0030(3) 0.0027(3)
S1 0.0130(12) 0.0179(13) 0.0173(12) 0.0034(10) 0.0079(10) 0.0029(10)
S2 0.0149(12) 0.0149(13) 0.0155(12) 0.0021(10) 0.0062(10) 0.0026(10)
S3 0.0150(12) 0.0409(18) 0.0095(11) -0.0028(11) 0.0031(10) -0.0045(12)
S4 0.0318(15) 0.0268(16) 0.0113(12) -0.0025(11) -0.0008(11) 0.0123(13)
S5 0.0165(12) 0.0263(15) 0.0119(12) 0.0005(11) 0.0061(10) 0.0026(11)
S6 0.0183(13) 0.0227(14) 0.0130(12) -0.0009(10) 0.0048(10) 0.0050(11)
O1 0.016(4) 0.029(4) 0.018(4) -0.004(3) 0.005(3) 0.001(3)
O2 0.025(4) 0.020(4) 0.015(4) 0.003(3) 0.005(3) 0.007(3)
O3 0.012(3) 0.012(3) 0.011(3) -0.002(3) 0.002(3) 0.006(3)
O4 0.012(3) 0.023(4) 0.013(3) -0.002(3) 0.004(3) -0.001(3)
O5 0.016(4) 0.017(4) 0.017(4) 0.003(3) 0.008(3) 0.004(3)
O6 0.015(4) 0.027(4) 0.016(4) -0.004(3) 0.007(3) 0.001(3)
O7 0.017(4) 0.035(5) 0.012(3) -0.006(3) 0.004(3) 0.005(3)
O8 0.014(3) 0.023(4) 0.014(3) -0.002(3) 0.001(3) 0.011(3)
O9 0.010(3) 0.036(5) 0.009(3) -0.003(3) 0.004(3) 0.000(3)
O10 0.019(4) 0.055(6) 0.019(4) -0.013(4) 0.004(3) 0.013(4)
O11 0.018(4) 0.076(7) 0.026(5) -0.014(5) -0.002(4) 0.019(5)
O12 0.017(4) 0.045(5) 0.011(3) -0.008(3) 0.000(3) 0.015(4)
O13 0.012(3) 0.041(5) 0.015(4) -0.005(3) 0.005(3) 0.000(3)
O14 0.013(4) 0.043(5) 0.013(3) -0.004(3) 0.001(3) 0.003(3)
O15 0.021(4) 0.025(4) 0.014(3) -0.003(3) 0.008(3) 0.001(3)
O16 0.013(3) 0.019(4) 0.011(3) -0.001(3) 0.004(3) 0.005(3)
O17 0.011(3) 0.013(4) 0.012(3) -0.001(3) 0.005(3) 0.002(3)
O18 0.023(4) 0.017(4) 0.019(4) 0.001(3) 0.012(3) 0.004(3)
O19 0.012(3) 0.028(4) 0.019(4) 0.001(3) 0.002(3) 0.001(3)
O20 0.010(3) 0.029(4) 0.010(3) -0.001(3) 0.001(3) 0.004(3)
O21 0.011(3) 0.023(4) 0.010(3) -0.002(3) 0.005(3) -0.002(3)
O22 0.014(4) 0.025(4) 0.016(4) 0.000(3) 0.006(3) 0.005(3)
O23 0.025(4) 0.026(4) 0.018(4) -0.004(3) 0.010(3) 0.005(3)
O24 0.013(4) 0.037(5) 0.014(4) -0.005(3) 0.001(3) -0.001(3)
O28 0.023(6) 0.073(9) 0.020(5) 0.003(6) -0.005(4) 0.023(6)
O29 0.014(4) 0.020(5) 0.012(4) 0.009(4) 0.007(3) 0.009(4)
O31 0.037(6) 0.011(5) 0.037(6) -0.007(4) 0.023(5) -0.001(4)
O32 0.036(6) 0.023(5) 0.017(5) 0.010(4) 0.015(4) 0.007(5)
C1 0.014(5) 0.018(5) 0.010(4) -0.001(4) 0.007(4) 0.002(4)
C2 0.012(5) 0.015(5) 0.009(4) 0.004(4) 0.005(4) 0.003(4)
C3 0.018(5) 0.012(5) 0.013(5) 0.002(4) 0.008(4) 0.001(4)
C4 0.023(6) 0.021(6) 0.013(5) 0.001(4) 0.010(4) -0.001(5)
K1' 0.016(4) 0.036(6) 0.013(4) 0.006(4) 0.004(4) 0.010(4)
K1 0.0120(13) 0.0123(14) 0.0064(12) 0.0022(11) -0.0005(10) 0.0016(11)
K2 0.0120(13) 0.0064(13) 0.0146(13) -0.0037(11) 0.0077(11) -0.0034(11)
K2' 0.020(4) 0.005(4) 0.021(4) -0.004(3) 0.014(4) -0.003(3)
K3 0.0142(11) 0.0230(14) 0.0092(11) -0.0041(10) 0.0012(9) 0.0012(10)
K4 0.054(4) 0.186(10) 0.082(5) -0.014(6) 0.008(4) 0.003(5)

loop_
_atom_type_symbol
_atom_type_description
_atom_type_scat_dispersion_real
_atom_type_scat_dispersion_imag
_atom_type_scat_source
Mo Mo -1.6832 0.6857 'International Tables Vol C Tables 4.2.6.8 and 6.1.1.4'
S S 0.1246 0.1234 'International Tables Vol C Tables 4.2.6.8 and 6.1.1.4'
O O 0.0106 0.0060 'International Tables Vol C Tables 4.2.6.8 and 6.1.1.4'
C C 0.0033 0.0016 'International Tables Vol C Tables 4.2.6.8 and 6.1.1.4'
K K 0.2009 0.2494 'International Tables Vol C Tables 4.2.6.8 and 6.1.1.4'
H H 0.0000 0.0000 'International Tables Vol C Tables 4.2.6.8 and 6.1.1.4'

loop_
_geom_angle_atom_site_label_1
_geom_angle_atom_site_label_2
_geom_angle_atom_site_label_3
_geom_angle
_geom_angle_site_symmetry_1
_geom_angle_site_symmetry_3
O6 Mo1 O17 95.9(3) . 3
O6 Mo1 O5 100.0(3) . .
O17 Mo1 O5 72.3(3) 3 .
O6 Mo1 S1 101.8(2) . .
O17 Mo1 S1 155.5(2) 3 .
O5 Mo1 S1 88.0(2) . .
O6 Mo1 S2 102.2(3) . .
O17 Mo1 S2 90.09(19) 3 .
O5 Mo1 S2 152.9(2) . .
S1 Mo1 S2 102.40(9) . .
O6 Mo1 Mo2 96.8(2) . .
O17 Mo1 Mo2 142.04(18) 3 .
O5 Mo1 Mo2 139.39(19) . .
S1 Mo1 Mo2 52.34(7) . .
S2 Mo1 Mo2 52.26(6) . .
O6 Mo1 K3 49.8(3) . 1_565
O17 Mo1 K3 66.88(19) 3 1_565
O5 Mo1 K3 123.5(2) . 1_565
S1 Mo1 K3 137.63(8) . 1_565
S2 Mo1 K3 63.42(8) . 1_565
Mo2 Mo1 K3 95.39(5) . 1_565
O7 Mo2 O8 97.1(3) . .
O7 Mo2 O9 98.2(3) . .
O8 Mo2 O9 70.0(3) . .
O7 Mo2 O21 164.2(3) . .
O8 Mo2 O21 70.4(3) . .
O9 Mo2 O21 68.9(2) . .
O7 Mo2 S2 103.8(3) . .
O8 Mo2 S2 90.8(2) . .
O9 Mo2 S2 152.47(19) . .
O21 Mo2 S2 86.52(18) . .
O7 Mo2 S1 104.2(3) . .
O8 Mo2 S1 151.2(2) . .
O9 Mo2 S1 87.8(2) . .
O21 Mo2 S1 84.89(19) . .
S2 Mo2 S1 102.51(9) . .
O7 Mo2 Mo1 100.0(2) . .
O8 Mo2 Mo1 142.1(2) . .
O9 Mo2 Mo1 139.1(2) . .
O21 Mo2 Mo1 95.77(17) . .
S2 Mo2 Mo1 52.43(7) . .
S1 Mo2 Mo1 52.30(6) . .
O7 Mo2 K4' 25.6(8) . 4_666
O8 Mo2 K4' 120.6(7) . 4_666
O9 Mo2 K4' 96.1(6) . 4_666
O21 Mo2 K4' 158.1(7) . 4_666
S2 Mo2 K4' 110.8(6) . 4_666
S1 Mo2 K4' 78.6(7) . 4_666
Mo1 Mo2 K4' 85.4(7) . 4_666
O7 Mo2 K3' 59.4(3) . 2_455
O8 Mo2 K3' 86.4(2) . 2_455
O9 Mo2 K3' 40.1(2) . 2_455
O21 Mo2 K3' 108.8(2) . 2_455
S2 Mo2 K3' 162.30(14) . 2_455
S1 Mo2 K3' 87.98(14) . 2_455
Mo1 Mo2 K3' 131.30(12) . 2_455
K4' Mo2 K3' 56.8(6) 4_666 2_455
O10 Mo3 O8 99.7(4) . .
O10 Mo3 O9 101.5(3) . .
O8 Mo3 O9 70.7(3) . .
O10 Mo3 S3 103.8(3) . .
O8 Mo3 S3 150.0(2) . .
O9 Mo3 S3 86.4(2) . .
O10 Mo3 S4 103.7(3) . .
O8 Mo3 S4 89.6(2) . .
O9 Mo3 S4 150.3(2) . .
S3 Mo3 S4 102.59(10) . .
O10 Mo3 O21 165.9(3) . .
O8 Mo3 O21 68.8(2) . .
O9 Mo3 O21 67.4(2) . .
S3 Mo3 O21 84.80(19) . .
S4 Mo3 O21 85.06(18) . .
O10 Mo3 Mo4 102.1(3) . .
O8 Mo3 Mo4 139.41(19) . .
O9 Mo3 Mo4 135.7(2) . .
S3 Mo3 Mo4 51.82(7) . .
S4 Mo3 Mo4 52.20(8) . .
O21 Mo3 Mo4 92.03(16) . .
O11 Mo4 O13 98.6(4) . .
O11 Mo4 O12 97.9(3) . .
O13 Mo4 O12 70.2(3) . .
O11 Mo4 S3 102.8(3) . .
O13 Mo4 S3 88.2(2) . .
O12 Mo4 S3 152.1(2) . .
O11 Mo4 S4 103.9(4) . .
O13 Mo4 S4 151.9(2) . .
O12 Mo4 S4 90.0(2) . .
S3 Mo4 S4 102.77(10) . .
O11 Mo4 O20 163.6(3) . .
O13 Mo4 O20 68.5(3) . .
O12 Mo4 O20 68.7(2) . .
S3 Mo4 O20 87.28(18) . .
S4 Mo4 O20 86.1(2) . .
O11 Mo4 Mo3 101.5(3) . .
O13 Mo4 Mo3 138.5(2) . .
O12 Mo4 Mo3 140.5(2) . .
S3 Mo4 Mo3 52.07(8) . .
S4 Mo4 Mo3 52.14(7) . .
O20 Mo4 Mo3 94.85(16) . .
O11 Mo4 K4' 52.5(7) . .
O13 Mo4 K4' 67.6(8) . .
O12 Mo4 K4' 48.4(7) . .
S3 Mo4 K4' 138.9(8) . .
S4 Mo4 K4' 114.2(8) . .
O20 Mo4 K4' 111.6(7) . .
Mo3 Mo4 K4' 150.1(7) . .
O11 Mo4 K4 56.3(3) . .
O13 Mo4 K4 50.4(3) . .
O12 Mo4 K4 57.7(3) . .
S3 Mo4 K4 121.08(18) . .
S4 Mo4 K4 134.09(18) . .
O20 Mo4 K4 107.5(2) . .
Mo3 Mo4 K4 156.74(13) . .
K4' Mo4 K4 19.9(8) . .
O11 Mo4 K4 48.4(4) . 3_455
O13 Mo4 K4 51.4(2) . 3_455
O12 Mo4 K4 90.0(3) . 3_455
S3 Mo4 K4 89.93(15) . 3_455
S4 Mo4 K4 151.93(17) . 3_455
O20 Mo4 K4 119.9(2) . 3_455
Mo3 Mo4 K4 128.25(12) . 3_455
K4' Mo4 K4 49.0(8) . 3_455
K4 Mo4 K4 32.9(3) . 3_455
O11 Mo4 K3' 108.0(4) . .
O13 Mo4 K3' 36.9(2) . .
O12 Mo4 K3' 104.2(3) . .
S3 Mo4 K3' 51.57(14) . .
S4 Mo4 K3' 142.61(14) . .
O20 Mo4 K3' 68.1(2) . .
Mo3 Mo4 K3' 101.92(12) . .
K4' Mo4 K3' 100.7(8) . .
K4 Mo4 K3' 81.1(2) . .
K4 Mo4 K3' 63.91(19) 3_455 .
O14 Mo5 O13 99.1(3) . .
O14 Mo5 O12 98.9(3) . .
O13 Mo5 O12 70.2(3) . .
O14 Mo5 O20 166.1(3) . .
O13 Mo5 O20 69.7(3) . .
O12 Mo5 O20 69.9(3) . .
O14 Mo5 S6 102.7(3) . .
O13 Mo5 S6 152.1(2) . .
O12 Mo5 S6 89.3(2) . .
O20 Mo5 S6 85.83(19) . .
O14 Mo5 S5 103.7(3) . .
O13 Mo5 S5 89.6(2) . .
O12 Mo5 S5 151.8(2) . .
O20 Mo5 S5 84.9(2) . .
S6 Mo5 S5 101.77(10) . .
O14 Mo5 Mo6 98.4(3) . .
O13 Mo5 Mo6 140.6(2) . .
O12 Mo5 Mo6 140.4(2) . .
O20 Mo5 Mo6 95.51(17) . .
S6 Mo5 Mo6 52.09(7) . .
S5 Mo5 Mo6 51.98(6) . .
O14 Mo5 K4 55.3(3) . .
O13 Mo5 K4 51.7(2) . .
O12 Mo5 K4 59.0(3) . .
O20 Mo5 K4 110.8(2) . .
S6 Mo5 K4 132.59(18) . .
S5 Mo5 K4 123.02(19) . .
Mo6 Mo5 K4 153.09(14) . .
O14 Mo5 K3 43.3(3) . 4
O13 Mo5 K3 141.34(19) . 4
O12 Mo5 K3 102.09(19) . 4
O20 Mo5 K3 145.16(18) . 4
S6 Mo5 K3 59.74(7) . 4
S5 Mo5 K3 105.89(8) . 4
Mo6 Mo5 K3 68.58(4) . 4
K4 Mo5 K3 91.15(12) . 4
O14 Mo5 K4' 61.0(7) . .
O13 Mo5 K4' 62.0(7) . .
O12 Mo5 K4' 42.7(7) . .
O20 Mo5 K4' 105.6(7) . .
S6 Mo5 K4' 115.0(7) . .
S5 Mo5 K4' 142.1(7) . .
Mo6 Mo5 K4' 154.8(6) . .
K4 Mo5 K4' 19.2(7) . .
K3 Mo5 K4' 86.3(6) 4 .
O14 Mo5 K3' 107.8(3) . .
O13 Mo5 K3' 37.1(2) . .
O12 Mo5 K3' 104.5(2) . .
O20 Mo5 K3' 68.6(2) . .
S6 Mo5 K3' 143.82(14) . .
S5 Mo5 K3' 52.54(14) . .
Mo6 Mo5 K3' 103.70(12) . .
K4 Mo5 K3' 81.89(19) . .
K3 Mo5 K3' 143.70(13) 4 .
K4' Mo5 K3' 96.8(7) . .
O15 Mo6 O3 102.9(3) . 3
O15 Mo6 O16 100.6(3) . .
O3 Mo6 O16 72.6(3) 3 .
O15 Mo6 S5 103.0(2) . .
O3 Mo6 S5 149.61(19) 3 .
O16 Mo6 S5 87.2(2) . .
O15 Mo6 S6 100.1(3) . .
O3 Mo6 S6 88.6(2) 3 .
O16 Mo6 S6 154.6(2) . .
S5 Mo6 S6 102.23(10) . .
O15 Mo6 Mo5 95.7(2) . .
O3 Mo6 Mo5 139.12(19) 3 .
O16 Mo6 Mo5 139.03(18) . .
S5 Mo6 Mo5 52.42(7) . .
S6 Mo6 Mo5 52.14(7) . .
O15 Mo6 K3 40.6(3) . 4
O3 Mo6 K3 103.79(18) 3 4
O16 Mo6 K3 140.42(19) . 4
S5 Mo6 K3 106.19(8) . 4
S6 Mo6 K3 59.74(8) . 4
Mo5 Mo6 K3 68.57(4) . 4
O19 Mo7 O18 104.6(4) . .
O19 Mo7 O16 103.0(3) . .
O18 Mo7 O16 100.6(3) . .
O19 Mo7 O17 100.3(3) . .
O18 Mo7 O17 101.7(3) . .
O16 Mo7 O17 142.3(3) . .
O19 Mo7 O3 105.1(3) . 3
O18 Mo7 O3 150.3(3) . 3
O16 Mo7 O3 73.4(3) . 3
O17 Mo7 O3 72.1(3) . 3
O19 Mo7 K2 118.0(3) . 1_545
O18 Mo7 K2 49.8(2) . 1_545
O16 Mo7 K2 51.3(2) . 1_545
O17 Mo7 K2 135.8(2) . 1_545
O3 Mo7 K2 114.44(18) 3 1_545
O19 Mo7 K3 129.8(2) . 3_545
O18 Mo7 K3 42.1(2) . 3_545
O16 Mo7 K3 117.3(2) . 3_545
O17 Mo7 K3 65.4(2) . 3_545
O3 Mo7 K3 113.97(17) 3 3_545
K2 Mo7 K3 73.00(6) 1_545 3_545
O19 Mo7 K1 76.9(3) . .
O18 Mo7 K1 27.8(2) . .
O16 Mo7 K1 108.5(2) . .
O17 Mo7 K1 105.4(2) . .
O3 Mo7 K1 176.99(17) 3 .
K2 Mo7 K1 66.09(6) 1_545 .
K3 Mo7 K1 63.18(5) 3_545 .
O19 Mo7 K1' 76.7(3) . 3_545
O18 Mo7 K1' 53.1(3) . 3_545
O16 Mo7 K1' 64.3(2) . 3_545
O17 Mo7 K1' 151.1(2) . 3_545
O3 Mo7 K1' 136.7(2) 3 3_545
K2 Mo7 K1' 41.79(14) 1_545 3_545
K3 Mo7 K1' 94.15(14) 3_545 3_545
K1 Mo7 K1' 45.74(13) . 3_545
O2 Mo8 O4 103.5(3) . .
O2 Mo8 O5 103.0(3) . .
O4 Mo8 O5 102.9(3) . .
O2 Mo8 O3 104.0(3) . .
O4 Mo8 O3 97.8(3) . .
O5 Mo8 O3 140.8(3) . .
O2 Mo8 O17 158.3(3) . 3
O4 Mo8 O17 98.2(3) . 3
O5 Mo8 O17 73.1(3) . 3
O3 Mo8 O17 71.3(2) . 3
O2 Mo8 O1 79.6(3) . .
O4 Mo8 O1 171.6(3) . .
O5 Mo8 O1 83.7(3) . .
O3 Mo8 O1 73.8(3) . .
O17 Mo8 O1 78.7(2) 3 .
O2 Mo8 K2' 67.9(3) . .
O4 Mo8 K2' 122.7(3) . .
O5 Mo8 K2' 37.4(2) . .
O3 Mo8 K2' 139.5(2) . .
O17 Mo8 K2' 101.4(2) 3 .
O1 Mo8 K2' 65.7(2) . .
Mo1 S1 Mo2 75.36(8) . .
Mo1 S1 K2' 85.39(14) . .
Mo2 S1 K2' 146.78(16) . .
Mo2 S2 Mo1 75.31(8) . .
Mo2 S2 K2' 117.49(17) . 1_565
Mo1 S2 K2' 126.74(18) . 1_565
Mo2 S2 K3 116.54(10) . 1_565
Mo1 S2 K3 79.23(8) . 1_565
K2' S2 K3 48.08(16) 1_565 1_565
Mo4 S3 Mo3 76.11(10) . .
Mo4 S3 K3' 94.25(17) . .
Mo3 S3 K3' 160.05(19) . .
Mo3 S4 Mo4 75.66(10) . .
Mo3 S4 K3' 98.24(16) . 1_565
Mo4 S4 K3' 128.88(18) . 1_565
Mo6 S5 Mo5 75.60(9) . .
Mo6 S5 K3' 163.3(2) . .
Mo5 S5 K3' 92.76(18) . .
Mo6 S6 Mo5 75.77(9) . .
Mo6 S6 K2 135.02(11) . .
Mo5 S6 K2 136.25(11) . .
Mo6 S6 K3 84.00(9) . 4
Mo5 S6 K3 83.97(9) . 4
K2 S6 K3 122.70(10) . 4
Mo8 O1 K1 117.6(3) . 3_545
Mo8 O2 K2 146.8(4) . 3
Mo8 O3 Mo6 145.5(3) . 3
Mo8 O3 Mo7 108.3(3) . 3
Mo6 O3 Mo7 101.6(3) 3 3
Mo8 O4 K2 173.3(4) . 4_666
Mo8 O5 Mo1 110.9(3) . .
Mo8 O5 K2' 117.3(4) . .
Mo1 O5 K2' 124.3(3) . .
Mo1 O6 K3 104.6(3) . 1_565
Mo2 O7 K4' 138.4(12) . 4_666
Mo2 O7 K4 164.1(5) . 4_666
K4' O7 K4 25.6(11) 4_666 4_666
Mo3 O8 Mo2 102.8(3) . .
Mo3 O9 Mo2 99.3(3) . .
Mo3 O9 K3' 130.6(3) . 2_455
Mo2 O9 K3' 110.3(3) . 2_455
Mo4 O11 K4' 100.9(9) . .
Mo4 O11 K4 107.3(5) . 3_455
K4' O11 K4 63.0(10) . 3_455
Mo4 O11 K4 97.4(4) . .
K4' O11 K4 24.1(9) . .
K4 O11 K4 40.9(3) 3_455 .
Mo5 O12 Mo4 101.1(3) . .
Mo5 O12 K4' 106.4(10) . .
Mo4 O12 K4' 97.1(10) . .
Mo5 O12 K4 86.5(3) . .
Mo4 O12 K4 88.4(3) . .
K4' O12 K4 23.8(10) . .
Mo5 O13 Mo4 101.3(3) . .
Mo5 O13 K3' 114.9(4) . .
Mo4 O13 K3' 115.3(3) . .
Mo5 O13 K4 93.9(3) . .
Mo4 O13 K4 95.9(3) . .
K3' O13 K4 130.1(4) . .
Mo5 O13 K4 134.7(3) . 3_455
Mo4 O13 K4 96.2(3) . 3_455
K3' O13 K4 93.8(3) . 3_455
K4 O13 K4 42.5(3) . 3_455
Mo5 O14 K3 113.2(3) . 4
Mo5 O14 K4 98.0(3) . .
K3 O14 K4 130.2(3) 4 .
Mo6 O15 K3 116.7(4) . 4
Mo7 O16 Mo6 112.1(3) . .
Mo7 O16 K2 97.3(3) . 1_545
Mo6 O16 K2 130.0(3) . 1_545
Mo7 O17 Mo1 150.4(4) . 3
Mo7 O17 Mo8 108.3(3) . 3
Mo1 O17 Mo8 100.8(3) 3 3
Mo7 O18 K1 134.7(4) . .
Mo7 O18 K2 101.9(3) . 1_545
K1 O18 K2 100.1(2) . 1_545
Mo7 O18 K3 113.8(3) . 3_545
K1 O18 K3 98.3(2) . 3_545
K2 O18 K3 104.0(2) 1_545 3_545
Mo7 O18 K1' 102.7(3) . 3_545
K1 O18 K1' 62.3(2) . 3_545
K2 O18 K1' 52.8(2) 1_545 3_545
K3 O18 K1' 140.9(3) 3_545 3_545
Mo7 O19 K1 141.8(4) . 3_545
Mo7 O19 K1' 137.1(4) . .
K1 O19 K1' 67.9(2) 3_545 .
C1 O20 Mo5 137.2(6) . .
C1 O20 Mo4 133.0(6) . .
Mo5 O20 Mo4 89.8(2) . .
C2 O21 Mo2 134.3(6) . .
C2 O21 Mo3 134.8(6) . .
Mo2 O21 Mo3 90.8(2) . .
O25' O25 K4' 146(8) . 3_465
O25' O25 K3' 67(6) . 1_565
K4' O25 K3' 96(2) 3_465 1_565
O25' O25 K4 151(7) . 3_465
K4' O25 K4 18.5(13) 3_465 3_465
K3' O25 K4 86.7(16) 1_565 3_465
O25 O25' K3' 100(7) . 1_565
O25 O25' K4' 27(6) . 3_465
K3' O25' K4' 88.0(12) 1_565 3_465
K4' O28 K4 7(2) 3_465 3_465
K1 O29 K1' 93.0(3) . .
O30 O30' K4 123(2) . 3_455
O20 C1 C2 132.3(9) . .
O20 C1 C4 136.5(9) . .
C2 C1 C4 91.2(8) . .
O21 C2 C1 132.9(9) . .
O21 C2 C3 135.0(9) . .
C1 C2 C3 92.1(8) . .
O22 C3 C2 135.3(9) . .
O22 C3 C4 136.6(9) . .
C2 C3 C4 88.1(8) . .
O22 C3 K1' 93.0(6) . 3
C2 C3 K1' 94.0(6) . 3
C4 C3 K1' 81.2(6) . 3
O23 C4 C1 135.4(10) . .
O23 C4 C3 136.0(10) . .
C1 C4 C3 88.6(8) . .
O23 C4 K1' 98.7(7) . 3
C1 C4 K1' 93.3(6) . 3
C3 C4 K1' 72.8(6) . 3
K2 K1' O29 91.2(3) 3 .
K2 K1' O19 142.4(4) 3 .
O29 K1' O19 110.6(4) . .
K2 K1' K1 89.2(2) 3 3_545
O29 K1' K1 121.7(4) . 3_545
O19 K1' K1 53.4(2) . 3_545
K2 K1' C3 119.9(4) 3 3
O29 K1' C3 110.2(4) . 3
O19 K1' C3 81.8(3) . 3
K1 K1' C3 119.4(3) 3_545 3
K2 K1' O18 53.0(2) 3 3_545
O29 K1' O18 88.3(3) . 3_545
O19 K1' O18 96.0(3) . 3_545
K1 K1' O18 48.35(18) 3_545 3_545
C3 K1' O18 160.9(4) 3 3_545
K2 K1' C4 95.6(3) 3 3
O29 K1' C4 123.8(4) . 3
O19 K1' C4 96.7(4) . 3
K1 K1' C4 114.1(3) 3_545 3
C3 K1' C4 26.1(3) 3 3
O18 K1' C4 137.6(4) 3_545 3
K2 K1' K1 117.8(3) 3 .
O29 K1' K1 42.7(2) . .
O19 K1' K1 69.7(3) . .
K1 K1' K1 87.6(2) 3_545 .
C3 K1' K1 115.2(3) 3 .
O18 K1' K1 81.2(3) 3_545 .
C4 K1' K1 141.0(3) 3 .
K2 K1' Mo7 58.84(18) 3 3_545
O29 K1' Mo7 64.1(3) . 3_545
O19 K1' Mo7 102.7(3) . 3_545
K1 K1' Mo7 66.90(18) 3_545 3_545
C3 K1' Mo7 173.6(3) 3 3_545
O18 K1' Mo7 24.24(14) 3_545 3_545
C4 K1' Mo7 154.3(3) 3 3_545
K1 K1' Mo7 63.12(16) . 3_545
O18 K1 O29 118.2(3) . .
O18 K1 K2' 83.0(2) . 3_545
O29 K1 K2' 95.0(3) . 3_545
O18 K1 O19 119.0(2) . 3_545
O29 K1 O19 76.4(2) . 3_545
K2' K1 O19 157.9(3) 3_545 3_545
O18 K1 O1 104.5(2) . 3_545
O29 K1 O1 136.7(3) . 3_545
K2' K1 O1 83.3(2) 3_545 3_545
O19 K1 O1 89.1(2) 3_545 3_545
O18 K1 K1' 69.3(2) . 3_545
O29 K1 K1' 127.2(3) . 3_545
K2' K1 K1' 136.6(3) 3_545 3_545
O19 K1 K1' 58.7(2) 3_545 3_545
O1 K1 K1' 72.7(3) 3_545 3_545
O18 K1 K1' 81.9(2) . .
O29 K1 K1' 44.4(2) . .
K2' K1 K1' 116.7(2) 3_545 .
O19 K1 K1' 71.2(2) 3_545 .
O1 K1 K1' 159.8(2) 3_545 .
K1' K1 K1' 92.4(2) 3_545 .
O18 K1 Mo7 17.45(16) . .
O29 K1 Mo7 104.7(2) . .
K2' K1 Mo7 95.21(19) 3_545 .
O19 K1 Mo7 106.61(17) 3_545 .
O1 K1 Mo7 118.50(17) 3_545 .
K1' K1 Mo7 67.36(19) 3_545 .
K1' K1 Mo7 65.11(14) . .
O18 K1 K3 42.14(15) . 3_545
O29 K1 K3 113.03(19) . 3_545
K2' K1 K3 40.94(19) 3_545 3_545
O19 K1 K3 160.94(18) 3_545 3_545
O1 K1 K3 93.73(16) 3_545 3_545
K1' K1 K3 104.22(17) 3_545 3_545
K1' K1 K3 103.33(15) . 3_545
Mo7 K1 K3 55.73(5) . 3_545
O18 K1 K2 40.85(16) . 1_545
O29 K1 K2 154.1(2) . 1_545
K2' K1 K2 96.22(19) 3_545 1_545
O19 K1 K2 100.12(16) 3_545 1_545
O1 K1 K2 67.94(16) 3_545 1_545
K1' K1 K2 41.48(16) 3_545 1_545
K1' K1 K2 109.92(15) . 1_545
Mo7 K1 K2 51.03(5) . 1_545
K3 K1 K2 63.88(6) 3_545 1_545
O18 K1 K1 70.27(16) . 3_545
O29 K1 K1 79.24(19) . 3_545
K2' K1 K1 145.2(2) 3_545 3_545
O19 K1 K1 54.06(17) 3_545 3_545
O1 K1 K1 124.10(18) 3_545 3_545
K1' K1 K1 53.0(2) 3_545 3_545
K1' K1 K1 39.43(13) . 3_545
Mo7 K1 K1 54.48(5) . 3_545
K3 K1 K1 109.90(9) 3_545 3_545
K2 K1 K1 78.23(7) 1_545 3_545
O31 K2 K1' 107.8(3) . 3
O31 K2 O18 142.7(3) . 1_565
K1' K2 O18 74.2(3) 3 1_565
O31 K2 O2 133.2(3) . 3
K1' K2 O2 101.0(3) 3 3
O18 K2 O2 80.2(2) 1_565 3
O31 K2 O16 83.6(2) . 1_565
K1' K2 O16 82.8(3) 3 1_565
O18 K2 O16 59.4(2) 1_565 1_565
O2 K2 O16 136.9(2) 3 1_565
O31 K2 O4 74.0(3) . 4_565
K1' K2 O4 173.7(3) 3 4_565
O18 K2 O4 100.6(2) 1_565 4_565
O2 K2 O4 81.4(2) 3 4_565
O16 K2 O4 91.4(2) 1_565 4_565
O31 K2 S6 68.8(2) . .
K1' K2 S6 100.5(2) 3 .
O18 K2 S6 148.50(18) 1_565 .
O2 K2 S6 70.24(17) 3 .
O16 K2 S6 151.92(17) 1_565 .
O4 K2 S6 85.82(16) 4_565 .
O31 K2 Mo7 114.5(2) . 1_565
K1' K2 Mo7 79.4(2) 3 1_565
O18 K2 Mo7 28.22(15) 1_565 1_565
O2 K2 Mo7 106.47(17) 3 1_565
O16 K2 Mo7 31.42(13) 1_565 1_565
O4 K2 Mo7 94.34(15) 4_565 1_565
S6 K2 Mo7 176.66(10) . 1_565
O31 K2 K1 156.8(2) . 1_565
K1' K2 K1 49.28(19) 3 1_565
O18 K2 K1 39.01(15) 1_565 1_565
O2 K2 K1 64.45(16) 3 1_565
O16 K2 K1 88.98(15) 1_565 1_565
O4 K2 K1 128.29(15) 4_565 1_565
S6 K2 K1 114.49(10) . 1_565
Mo7 K2 K1 62.88(6) 1_565 1_565
O31 K2 K3 142.4(2) . 3
K1' K2 K3 105.8(2) 3 3
O18 K2 K3 38.27(15) 1_565 3
O2 K2 K3 53.06(16) 3 3
O16 K2 K3 84.40(15) 1_565 3
O4 K2 K3 70.87(14) 4_565 3
S6 K2 K3 120.56(9) . 3
Mo7 K2 K3 56.50(5) 1_565 3
K1 K2 K3 57.72(6) 1_565 3
O5 K2' K1 101.5(3) . 3_545
O5 K2' K3 101.3(3) . .
K1 K2' K3 98.3(3) 3_545 .
O5 K2' O27 111.1(4) . .
K1 K2' O27 132.8(4) 3_545 .
K3 K2' O27 107.3(4) . .
O5 K2' S2 168.6(4) . 1_545
K1 K2' S2 76.9(2) 3_545 1_545
K3 K2' S2 68.01(19) . 1_545
O27 K2' S2 76.9(3) . 1_545
O5 K2' S1 54.3(2) . .
K1 K2' S1 124.9(3) 3_545 .
K3 K2' S1 132.0(3) . .
O27 K2' S1 60.0(3) . .
S2 K2' S1 135.7(2) 1_545 .
O5 K2' Mo8 25.29(17) . .
K1 K2' Mo8 83.5(2) 3_545 .
K3 K2' Mo8 86.6(2) . .
O27 K2' Mo8 135.9(4) . .
S2 K2' Mo8 144.9(2) 1_545 .
S1 K2' Mo8 79.33(16) . .
O25' K3' O13 93.1(7) 1_545 .
O25' K3' O9 100.3(6) 1_545 2_445
O13 K3' O9 128.7(4) . 2_445
O25' K3' O25 12.7(13) 1_545 1_545
O13 K3' O25 81.6(13) . 1_545
O9 K3' O25 103.3(12) 2_445 1_545
O25' K3' O32 134.5(8) 1_545 1_545
O13 K3' O32 114.6(4) . 1_545
O9 K3' O32 90.0(3) 2_445 1_545
O25 K3' O32 145.7(13) 1_545 1_545
O25' K3' S3 136.2(7) 1_545 .
O13 K3' S3 61.8(2) . .
O9 K3' S3 75.1(3) 2_445 .
O25 K3' S3 124.5(13) 1_545 .
O32 K3' S3 89.3(3) 1_545 .
O25' K3' S5 93.7(6) 1_545 .
O13 K3' S5 62.6(2) . .
O9 K3' S5 161.1(3) 2_445 .
O25 K3' S5 93.1(12) 1_545 .
O32 K3' S5 71.1(3) 1_545 .
S3 K3' S5 103.4(3) . .
O25' K3' S4 69.0(7) 1_545 1_545
O13 K3' S4 130.7(3) . 1_545
O9 K3' S4 100.2(3) 2_445 1_545
O25 K3' S4 80.8(13) 1_545 1_545
O32 K3' S4 65.6(3) 1_545 1_545
S3 K3' S4 154.6(3) . 1_545
S5 K3' S4 72.86(19) . 1_545
O25' K3' K4' 48.8(10) 1_545 3_455
O13 K3' K4' 62.7(8) . 3_455
O9 K3' K4' 90.3(7) 2_445 3_455
O25 K3' K4' 37.5(15) 1_545 3_455
O32 K3' K4' 176.5(8) 1_545 3_455
S3 K3' K4' 87.4(7) . 3_455
S5 K3' K4' 108.6(7) . 3_455
S4 K3' K4' 117.8(7) 1_545 3_455
O25' K3' Mo5 95.3(6) 1_545 .
O13 K3' Mo5 27.93(17) . .
O9 K3' Mo5 153.2(3) 2_445 .
O25 K3' Mo5 87.6(12) 1_545 .
O32 K3' Mo5 94.5(3) 1_545 .
S3 K3' Mo5 78.59(19) . .
S5 K3' Mo5 34.70(10) . .
S4 K3' Mo5 105.7(2) 1_545 .
K4' K3' Mo5 83.7(7) 3_455 .
O25' K3' Mo4 116.0(7) 1_545 .
O13 K3' Mo4 27.77(18) . .
O9 K3' Mo4 106.2(3) 2_445 .
O25 K3' Mo4 103.4(13) 1_545 .
O32 K3' Mo4 102.9(3) 1_545 .
S3 K3' Mo4 34.18(10) . .
S5 K3' Mo4 78.54(18) . .
S4 K3' Mo4 151.3(3) 1_545 .
K4' K3' Mo4 73.6(8) 3_455 .
Mo5 K3' Mo4 47.04(10) . .
O25' K3' Mo2 84.8(6) 1_545 2_445
O13 K3' Mo2 105.1(3) . 2_445
O9 K3' Mo2 29.57(17) 2_445 2_445
O25 K3' Mo2 82.7(12) 1_545 2_445
O32 K3' Mo2 118.4(3) 1_545 2_445
S3 K3' Mo2 69.93(16) . 2_445
S5 K3' Mo2 167.5(3) . 2_445
S4 K3' Mo2 117.8(2) 1_545 2_445
K4' K3' Mo2 61.4(7) 3_455 2_445
Mo5 K3' Mo2 133.0(2) . 2_445
Mo4 K3' Mo2 90.92(18) . 2_445
K2' K3 O24 137.7(2) . .
K2' K3 O18 80.3(2) . 3_545
O24 K3 O18 58.1(2) . 3_545
K2' K3 O15 100.9(2) . 4_656
O24 K3 O15 93.6(2) . 4_656
O18 K3 O15 119.3(2) 3_545 4_656
K2' K3 O14 94.3(2) . 4_656
O24 K3 O14 127.9(2) . 4_656
O18 K3 O14 170.6(2) 3_545 4_656
O15 K3 O14 69.2(2) 4_656 4_656
K2' K3 O6 116.1(2) . 1_545
O24 K3 O6 81.7(2) . 1_545
O18 K3 O6 100.7(2) 3_545 1_545
O15 K3 O6 129.4(2) 4_656 1_545
O14 K3 O6 74.6(2) 4_656 1_545
K2' K3 S6 150.5(2) . 4_656
O24 K3 S6 69.27(16) . 4_656
O18 K3 S6 127.30(17) 3_545 4_656
O15 K3 S6 58.87(16) 4_656 4_656
O14 K3 S6 59.64(16) 4_656 4_656
O6 K3 S6 72.77(15) 1_545 4_656
K2' K3 S2 63.91(18) . 1_545
O24 K3 S2 103.07(17) . 1_545
O18 K3 S2 68.13(16) 3_545 1_545
O15 K3 S2 162.81(18) 4_656 1_545
O14 K3 S2 102.63(16) 4_656 1_545
O6 K3 S2 58.35(14) 1_545 1_545
S6 K3 S2 131.10(10) 4_656 1_545
K2' K3 Mo1 100.92(18) . 1_545
O24 K3 Mo1 79.07(17) . 1_545
O18 K3 Mo1 77.80(16) 3_545 1_545
O15 K3 Mo1 154.33(17) 4_656 1_545
O14 K3 Mo1 95.81(17) 4_656 1_545
O6 K3 Mo1 25.61(13) 1_545 1_545
S6 K3 Mo1 95.74(8) 4_656 1_545
S2 K3 Mo1 37.35(5) 1_545 1_545
K2' K3 Mo7 100.29(18) . 3_545
O24 K3 Mo7 42.53(14) . 3_545
O18 K3 Mo7 24.16(15) 3_545 3_545
O15 K3 Mo7 127.70(16) 4_656 3_545
O14 K3 Mo7 154.09(19) 4_656 3_545
O6 K3 Mo7 79.76(14) 1_545 3_545
S6 K3 Mo7 109.11(8) 4_656 3_545
S2 K3 Mo7 65.90(6) 1_545 3_545
Mo1 K3 Mo7 60.57(4) 1_545 3_545
K2' K3 Mo5 116.27(19) . 4_656
O24 K3 Mo5 105.31(16) . 4_656
O18 K3 Mo5 163.36(17) 3_545 4_656
O15 K3 Mo5 59.13(14) 4_656 4_656
O14 K3 Mo5 23.50(14) 4_656 4_656
O6 K3 Mo5 73.57(14) 1_545 4_656
S6 K3 Mo5 36.29(5) 4_656 4_656
S2 K3 Mo5 118.67(8) 1_545 4_656
Mo1 K3 Mo5 98.76(6) 1_545 4_656
Mo7 K3 Mo5 141.41(7) 3_545 4_656
K2' K3 Mo6 120.69(19) . 4_656
O24 K3 Mo6 84.86(15) . 4_656
O18 K3 Mo6 129.19(17) 3_545 4_656
O15 K3 Mo6 22.70(15) 4_656 4_656
O14 K3 Mo6 60.18(14) 4_656 4_656
O6 K3 Mo6 107.33(15) 1_545 4_656
S6 K3 Mo6 36.26(5) 4_656 4_656
S2 K3 Mo6 161.51(9) 1_545 4_656
Mo1 K3 Mo6 131.68(7) 1_545 4_656
Mo7 K3 Mo6 126.29(6) 3_545 4_656
Mo5 K3 Mo6 42.85(3) 4_656 4_656
O28 K4' K4 166(4) 3_465 .
O28 K4' O25 68(3) 3_465 3_465
K4 K4' O25 126(3) . 3_465
O28 K4' O7 86(2) 3_465 4_565
K4 K4' O7 92(2) . 4_565
O25 K4' O7 99(2) 3_465 4_565
O28 K4' O12 74(2) 3_465 .
K4 K4' O12 96(2) . .
O25 K4' O12 122(2) 3_465 .
O7 K4' O12 120.5(16) 4_565 .
O28 K4' O25' 65(2) 3_465 3_465
K4 K4' O25' 129(3) . 3_465
O25 K4' O25' 6.9(16) 3_465 3_465
O7 K4' O25' 92.0(15) 4_565 3_465
O12 K4' O25' 124.5(18) . 3_465
O28 K4' O11 96(2) 3_465 .
K4 K4' O11 86(2) . .
O25 K4' O11 83.0(19) 3_465 .
O7 K4' O11 178(2) 4_565 .
O12 K4' O11 59.5(9) . .
O25' K4' O11 89.6(13) 3_465 .
O28 K4' K4 155(3) 3_465 3_455
K4 K4' K4 32.3(15) . 3_455
O25 K4' K4 101(2) 3_465 3_455
O7 K4' K4 118.5(17) 4_565 3_455
O12 K4' K4 96.3(13) . 3_455
O25' K4' K4 106.1(14) 3_465 3_455
O11 K4' K4 59.6(9) . 3_455
O28 K4' Mo4 92(2) 3_465 .
K4 K4' Mo4 83(2) . .
O25 K4' Mo4 106(2) 3_465 .
O7 K4' Mo4 152.8(16) 4_565 .
O12 K4' Mo4 34.4(5) . .
O25' K4' Mo4 111.7(14) 3_465 .
O11 K4' Mo4 26.6(4) . .
K4 K4' Mo4 68.9(9) 3_455 .
O28 K4' K3' 94(2) 3_465 3_455
K4 K4' K3' 97(2) . 3_455
O25 K4' K3' 46.7(16) 3_465 3_455
O7 K4' K3' 62.3(9) 4_565 3_455
O12 K4' K3' 166.9(18) . 3_455
O25' K4' K3' 43.2(8) 3_465 3_455
O11 K4' K3' 118.2(13) . 3_455
K4 K4' K3' 92.6(11) 3_455 3_455
Mo4 K4' K3' 144.8(13) . 3_455
O28 K4' Mo5 97(2) 3_465 .
K4 K4' Mo5 70.6(19) . .
O25 K4' Mo5 152(2) 3_465 .
O7 K4' Mo5 102.9(13) 4_565 .
O12 K4' Mo5 30.9(5) . .
O25' K4' Mo5 155.4(17) 3_465 .
O11 K4' Mo5 76.1(9) . .
K4 K4' Mo5 84.0(11) 3_455 .
Mo4 K4' Mo5 50.3(6) . .
K3' K4' Mo5 161.0(13) 3_455 .
O28 K4' Mo2 70(2) 3_465 4_565
K4 K4' Mo2 108(2) . 4_565
O25 K4' Mo2 88.9(19) 3_465 4_565
O7 K4' Mo2 16.0(5) 4_565 4_565
O12 K4' Mo2 116.9(14) . 4_565
O25' K4' Mo2 82.1(12) 3_465 4_565
O11 K4' Mo2 166.2(17) . 4_565
K4 K4' Mo2 133.4(14) 3_455 4_565
Mo4 K4' Mo2 151.2(13) . 4_565
K3' K4' Mo2 61.8(7) 3_455 4_565
Mo5 K4' Mo2 107.6(10) . 4_565
K4' K4 K4 129(2) . 3_455
K4' K4 O28 7(2) . 3_465
K4 K4 O28 133.5(7) 3_455 3_465
K4' K4 O30' 123(2) . 3_455
K4 K4 O30' 107.4(12) 3_455 3_455
O28 K4 O30' 118.7(11) 3_465 3_455
K4' K4 O13 105(2) . .
K4 K4 O13 72.3(4) 3_455 .
O28 K4 O13 100.8(4) 3_465 .
O30' K4 O13 89.4(11) 3_455 .
K4' K4 O7 62(2) . 4_565
K4 K4 O7 150.1(5) 3_455 4_565
O28 K4 O7 61.3(3) 3_465 4_565
O30' K4 O7 69.7(10) 3_455 4_565
O13 K4 O7 135.8(3) . 4_565
K4' K4 O11 143(2) . 3_455
K4 K4 O11 72.2(5) 3_455 3_455
O28 K4 O11 145.1(4) 3_465 3_455
O30' K4 O11 50.0(10) 3_455 3_455
O13 K4 O11 110.9(4) . 3_455
O7 K4 O11 85.3(3) 4_565 3_455
K4' K4 O13 102(2) . 3_455
K4 K4 O13 65.2(4) 3_455 3_455
O28 K4 O13 108.1(4) 3_465 3_455
O30' K4 O13 102.8(11) 3_455 3_455
O13 K4 O13 137.5(3) . 3_455
O7 K4 O13 86.1(3) 4_565 3_455
O11 K4 O13 56.2(3) 3_455 3_455
K4' K4 O14 95(2) . .
K4 K4 O14 120.4(6) 3_455 .
O28 K4 O14 88.4(4) 3_465 .
O30' K4 O14 47.9(10) 3_455 .
O13 K4 O14 57.5(2) . .
O7 K4 O14 80.7(3) 4_565 .
O11 K4 O14 96.4(4) 3_455 .
O13 K4 O14 150.6(4) 3_455 .
K4' K4 K4' 147.7(15) . 3_455
K4 K4 K4' 18.5(9) 3_455 3_455
O28 K4 K4' 151.8(9) 3_465 3_455
O30' K4 K4' 88.9(14) 3_455 3_455
O13 K4 K4' 71.7(8) . 3_455
O7 K4 K4' 142.1(9) 4_565 3_455
O11 K4 K4' 57.4(9) 3_455 3_455
O13 K4 K4' 68.1(8) 3_455 3_455
O14 K4 K4' 108.2(9) . 3_455
K4' K4 O11 70(2) . .
K4 K4 O11 66.9(4) 3_455 .
O28 K4 O11 71.4(4) 3_465 .
O30' K4 O11 145.7(11) 3_455 .
O13 K4 O11 56.4(2) . .
O7 K4 O11 132.4(5) 4_565 .
O11 K4 O11 139.1(3) 3_455 .
O13 K4 O11 104.4(3) 3_455 .
O14 K4 O11 103.9(3) . .
K4' K4 O11 82.4(8) 3_455 .
K4' K4 O12 60(2) . .
K4 K4 O12 110.0(4) 3_455 .
O28 K4 O12 55.3(3) 3_465 .
O30' K4 O12 102.7(10) 3_455 .
O13 K4 O12 46.4(2) . .
O7 K4 O12 99.4(3) 4_565 .
O11 K4 O12 149.0(4) 3_455 .
O13 K4 O12 154.2(4) 3_455 .
O14 K4 O12 54.8(2) . .
K4' K4 O12 116.1(8) 3_455 .
O11 K4 O12 53.7(2) . .

loop_
_geom_bond_atom_site_label_1
_geom_bond_atom_site_label_2
_geom_bond_distance
_geom_bond_site_symmetry_2
Mo1 O6 1.686(7) .
Mo1 O17 2.060(6) 3
Mo1 O5 2.091(7) .
Mo1 S1 2.327(3) .
Mo1 S2 2.332(3) .
Mo1 Mo2 2.8458(12) .
Mo1 K3 3.776(3) 1_565
Mo2 O7 1.691(7) .
Mo2 O8 2.104(7) .
Mo2 O9 2.158(7) .
Mo2 O21 2.251(7) .
Mo2 S2 2.326(3) .
Mo2 S1 2.329(3) .
Mo2 K4' 4.08(4) 4_666
Mo2 K3' 4.101(8) 2_455
Mo3 O10 1.693(7) .
Mo3 O8 2.085(7) .
Mo3 O9 2.138(7) .
Mo3 S3 2.316(3) .
Mo3 S4 2.323(3) .
Mo3 O21 2.347(7) .
Mo3 Mo4 2.8508(13) .
Mo4 O11 1.691(8) .
Mo4 O13 2.113(8) .
Mo4 O12 2.116(7) .
Mo4 S3 2.309(3) .
Mo4 S4 2.325(3) .
Mo4 O20 2.345(7) .
Mo4 K4' 3.71(4) .
Mo4 K4 3.791(7) .
Mo4 K4 3.923(9) 3_455
Mo4 K3' 4.098(9) .
Mo5 O14 1.691(7) .
Mo5 O13 2.112(7) .
Mo5 O12 2.115(8) .
Mo5 O20 2.282(7) .
Mo5 S6 2.320(3) .
Mo5 S5 2.331(3) .
Mo5 Mo6 2.8485(12) .
Mo5 K4 3.733(7) .
Mo5 K3 3.899(2) 4
Mo5 K4' 3.96(4) .
Mo5 K3' 4.089(9) .
Mo6 O15 1.684(7) .
Mo6 O3 2.045(7) 3
Mo6 O16 2.069(7) .
Mo6 S5 2.317(3) .
Mo6 S6 2.319(3) .
Mo6 K3 3.899(2) 4
Mo7 O19 1.715(7) .
Mo7 O18 1.725(7) .
Mo7 O16 1.875(7) .
Mo7 O17 1.922(6) .
Mo7 O3 2.179(6) 3
Mo7 K2 3.569(3) 1_545
Mo7 K3 3.857(2) 3_545
Mo7 K1 4.085(3) .
Mo7 K1' 4.099(10) 3_545
Mo8 O2 1.716(7) .
Mo8 O4 1.728(7) .
Mo8 O5 1.892(7) .
Mo8 O3 1.942(7) .
Mo8 O17 2.197(7) 3
Mo8 O1 2.495(7) .
Mo8 K2' 3.933(8) .
S1 K2' 3.729(8) .
S2 K2' 3.329(9) 1_565
S2 K3 3.437(3) 1_565
S3 K3' 3.219(9) .
S4 K3' 3.536(9) 1_565
S5 K3' 3.249(9) .
S6 K2 3.133(4) .
S6 K3 3.386(3) 4
O1 K1 2.802(8) 3_545
O2 K2 2.801(8) 3
O3 Mo6 2.045(7) 3
O3 Mo7 2.179(6) 3
O4 K2 3.025(7) 4_666
O5 K2' 2.688(11) .
O6 K3 2.981(8) 1_565
O7 K4' 2.66(4) 4_666
O7 K4 3.005(11) 4_666
O9 K3' 2.818(11) 2_455
O11 K4' 3.00(4) .
O11 K4 3.073(15) 3_455
O11 K4 3.181(12) .
O12 K4' 2.80(4) .
O12 K4 3.206(11) .
O13 K3' 2.722(12) .
O13 K4 2.938(10) .
O13 K4 3.084(10) 3_455
O14 K3 2.909(7) 4
O14 K4 3.100(11) .
O15 K3 2.839(8) 4
O16 K2 2.808(8) 1_545
O17 Mo1 2.060(6) 3
O17 Mo8 2.197(7) 3
O18 K1 2.683(8) .
O18 K2 2.788(8) 1_545
O18 K3 2.823(7) 3_545
O18 K1' 3.359(11) 3_545
O19 K1 2.756(7) 3_545
O19 K1' 2.935(11) .
O20 C1 1.254(12) .
O21 C2 1.267(11) .
O22 C3 1.233(12) .
O23 C4 1.250(12) .
O24 K3 2.814(8) .
O25 O25' 0.64(6) .
O25 K4' 2.38(8) 3_465
O25 K3' 2.85(6) 1_565
O25 K4 3.32(7) 3_465
O25' K3' 2.67(3) 1_565
O25' K4' 2.93(6) 3_465
O27 K2' 2.859(14) .
O28 K4' 1.26(5) 3_465
O28 K4 2.540(17) 3_465
O29 K1 2.713(9) .
O29 K1' 2.800(13) .
O30 O30' 1.71(5) .
O30' K4 2.67(5) 3_455
O31 K2 2.757(10) .
O32 K3' 2.901(13) 1_565
C1 C2 1.426(13) .
C1 C4 1.454(14) .
C2 C3 1.449(13) .
C3 C4 1.510(14) .
C3 K1' 3.282(14) 3
C4 K1' 3.397(15) 3
K1' K2 2.779(9) 3
K1' K1 3.181(9) 3_545
K1' C3 3.282(14) 3
K1' O18 3.359(11) 3_545
K1' C4 3.397(15) 3
K1' K1 3.999(11) .
K1' Mo7 4.099(10) 3_545
K1 K2' 2.748(9) 3_545
K1 O19 2.756(7) 3_545
K1 O1 2.802(8) 3_545
K1 K1' 3.181(9) 3_545
K1 K3 4.165(3) 3_545
K1 K2 4.196(4) 1_545
K1 K1 5.004(5) 3_545
K2 K1' 2.779(9) 3
K2 O18 2.788(8) 1_565
K2 O2 2.801(8) 3
K2 O16 2.808(8) 1_565
K2 O4 3.025(7) 4_565
K2 Mo7 3.569(3) 1_565
K2 K1 4.196(4) 1_565
K2 K3 4.423(4) 3
K2' K1 2.748(9) 3_545
K2' K3 2.758(9) .
K2' S2 3.329(8) 1_545
K3' O25' 2.67(3) 1_545
K3' O9 2.818(11) 2_445
K3' O25 2.85(6) 1_545
K3' O32 2.901(13) 1_545
K3' S4 3.536(9) 1_545
K3' K4' 3.89(4) 3_455
K3' Mo2 4.101(8) 2_445
K3 O18 2.823(7) 3_545
K3 O15 2.839(8) 4_656
K3 O14 2.909(7) 4_656
K3 O6 2.981(8) 1_545
K3 S6 3.386(3) 4_656
K3 S2 3.437(3) 1_545
K3 Mo1 3.776(3) 1_545
K3 Mo7 3.857(2) 3_545
K3 Mo5 3.899(2) 4_656
K3 Mo6 3.899(2) 4_656
K4' O28 1.26(5) 3_465
K4' K4 1.30(5) .
K4' O25 2.38(8) 3_465
K4' O7 2.66(4) 4_565
K4' O25' 2.93(6) 3_465
K4' K4 3.17(5) 3_455
K4' K3' 3.89(4) 3_455
K4' Mo2 4.08(4) 4_565
K4 K4 2.187(18) 3_455
K4 O28 2.540(17) 3_465
K4 O30' 2.67(5) 3_455
K4 O7 3.005(11) 4_565
K4 O11 3.073(15) 3_455
K4 O13 3.084(10) 3_455
K4 K4' 3.17(5) 3_455
